data_7038780
loop_
_publ_author_name
'Chen, Guo-Qiang'
'Kehr, Gerald'
'Daniliuc, Constantin G.'
'Erker, Gerhard'

_publ_section_title
;
 Nitro-redox reactions at a frustrated borane/phosphane Lewis pair.
;
_journal_issue 16
_journal_name_full 'Dalton transactions (Cambridge, England : 2003)'
_journal_page_first 6820
_journal_page_last 6823
_journal_paper_doi 10.1039/c6dt00857g
_journal_volume 45
_journal_year 2016
_chemical_formula_sum 'C43 H39 B F10 N P'
_chemical_formula_weight 801.53
_chemical_name_systematic
; 
 ? 
;
_space_group_IT_number 14
_symmetry_cell_setting monoclinic
_symmetry_space_group_name_Hall '-P 2ybc'
_symmetry_space_group_name_H-M 'P 1 21/c 1'
_atom_sites_solution_hydrogens geom
_atom_sites_solution_primary direct
_atom_sites_solution_secondary difmap
_audit_creation_method SHELXL-97
_audit_update_record
;
2016-01-29 deposited with the CCDC.
2016-03-14 downloaded from the CCDC.
;
_cell_angle_alpha 90.00
_cell_angle_beta 91.954(1)
_cell_angle_gamma 90.00
_cell_formula_units_Z 4
_cell_length_a 12.2994(2)
_cell_length_b 12.9115(2)
_cell_length_c 24.6602(5)
_cell_measurement_reflns_used 7588
_cell_measurement_temperature 223(2)
_cell_measurement_theta_max 28.28
_cell_measurement_theta_min 4.08
_cell_volume 3913.85(12)
_computing_cell_refinement 'Collect (Nonius B.V., 1998)'
_computing_data_collection 'Collect (Nonius B.V., 1998)'
_computing_data_reduction 'Denzo-SMN (Otwinowski & Minor, 1997)'
_computing_molecular_graphics 'XP (BrukerAXS, 2000)'
_computing_publication_material 'SHELXL-97 (Sheldrick, 1997)'
_computing_structure_refinement 'SHELXL-97 (Sheldrick, 1997)'
_computing_structure_solution 'SHELXS-97 (Sheldrick, 1990)'
_diffrn_ambient_temperature 223(2)
_diffrn_measured_fraction_theta_full 0.976
_diffrn_measured_fraction_theta_max 0.976
_diffrn_measurement_device_type 'Nonius KappaCCD APEXII'
_diffrn_measurement_method '\w and \f scans'
_diffrn_radiation_monochromator 'Montel mirror'
_diffrn_radiation_source 'rotating anode Nonius FR591'
_diffrn_radiation_type MoK\a
_diffrn_radiation_wavelength 0.71073
_diffrn_reflns_av_R_equivalents 0.048
_diffrn_reflns_av_sigmaI/netI 0.0487
_diffrn_reflns_limit_h_max 14
_diffrn_reflns_limit_h_min -14
_diffrn_reflns_limit_k_max 14
_diffrn_reflns_limit_k_min -15
_diffrn_reflns_limit_l_max 29
_diffrn_reflns_limit_l_min -29
_diffrn_reflns_number 21364
_diffrn_reflns_theta_full 25.00
_diffrn_reflns_theta_max 25.00
_diffrn_reflns_theta_min 4.31
_exptl_absorpt_coefficient_mu 0.150
_exptl_absorpt_correction_T_max 0.9925
_exptl_absorpt_correction_T_min 0.9677
_exptl_absorpt_correction_type multi-scan
_exptl_absorpt_process_details 'Denzo (Otwinowski, Borek, Majewski & Minor, 2003)'
_exptl_crystal_colour colourless
_exptl_crystal_density_diffrn 1.360
_exptl_crystal_density_method 'not measured'
_exptl_crystal_description plate
_exptl_crystal_F_000 1656
_exptl_crystal_size_max 0.22
_exptl_crystal_size_mid 0.12
_exptl_crystal_size_min 0.05
_refine_diff_density_max 0.258
_refine_diff_density_min -0.254
_refine_diff_density_rms 0.048
_refine_ls_extinction_method none
_refine_ls_goodness_of_fit_ref 1.080
_refine_ls_hydrogen_treatment constr
_refine_ls_matrix_type full
_refine_ls_number_parameters 513
_refine_ls_number_reflns 6740
_refine_ls_number_restraints 6
_refine_ls_restrained_S_all 1.115
_refine_ls_R_factor_all 0.0891
_refine_ls_R_factor_gt 0.0648
_refine_ls_shift/su_max 0.000
_refine_ls_shift/su_mean 0.000
_refine_ls_structure_factor_coef Fsqd
_refine_ls_weighting_details 'calc w=1/[\s^2^(Fo^2^)+(0.0080P)^2^+6.1987P] where P=(Fo^2^+2Fc^2^)/3'
_refine_ls_weighting_scheme calc
_refine_ls_wR_factor_gt 0.1179
_refine_ls_wR_factor_ref 0.1324
_reflns_number_gt 5053
_reflns_number_total 6740
_reflns_threshold_expression >2sigma(I)
_cod_data_source_file c6dt00857g2.cif
_cod_data_source_block erk7960
_cod_depositor_comments 'Adding full bibliography for 7038780--7038784.cif.'
_cod_original_sg_symbol_H-M P21/c
_cod_database_code 7038780

loop_
_symmetry_equiv_pos_as_xyz
'x, y, z'
'-x, y+1/2, -z+1/2'
'-x, -y, -z'
'x, -y-1/2, z-1/2'

loop_
_atom_site_label
_atom_site_type_symbol
_atom_site_fract_x
_atom_site_fract_y
_atom_site_fract_z
_atom_site_U_iso_or_equiv
_atom_site_adp_type
_atom_site_occupancy
_atom_site_symmetry_multiplicity
_atom_site_calc_flag
_atom_site_refinement_flags
P1 P 0.16149(6) 0.65173(7) 0.14544(3) 0.0344(2) Uani 1 1 d .
C1 C 0.0291(2) 0.7154(2) 0.12583(13) 0.0349(7) Uani 1 1 d .
H1A H 0.0411 0.7615 0.0951 0.042 Uiso 1 1 calc R
H1B H -0.0220 0.6615 0.1133 0.042 Uiso 1 1 calc R
C2 C -0.0260(2) 0.7795(2) 0.17120(13) 0.0354(7) Uani 1 1 d .
C3 C -0.0509(3) 0.7061(3) 0.21705(13) 0.0422(8) Uani 1 1 d .
H3 H -0.1159 0.6679 0.2133 0.051 Uiso 1 1 calc R
C4 C 0.0081(4) 0.6901(4) 0.26123(16) 0.0670(12) Uani 1 1 d .
H4A H 0.0738 0.7263 0.2670 0.080 Uiso 1 1 calc R
H4B H -0.0151 0.6425 0.2873 0.080 Uiso 1 1 calc R
C5 C 0.0504(3) 0.8673(3) 0.18937(15) 0.0490(9) Uani 1 1 d .
H5A H 0.0185 0.9052 0.2188 0.074 Uiso 1 1 calc R
H5B H 0.0614 0.9137 0.1591 0.074 Uiso 1 1 calc R
H5C H 0.1198 0.8385 0.2017 0.074 Uiso 1 1 calc R
C6 C -0.1302(2) 0.8272(3) 0.14191(13) 0.0370(8) Uani 1 1 d .
H6 H -0.1015 0.8643 0.1103 0.044 Uiso 1 1 calc R
C7 C -0.2024(3) 0.8942(3) 0.23156(14) 0.0531(10) Uani 1 1 d .
H7A H -0.2256 0.9587 0.2478 0.080 Uiso 1 1 calc R
H7B H -0.1341 0.8723 0.2487 0.080 Uiso 1 1 calc R
H7C H -0.2573 0.8415 0.2367 0.080 Uiso 1 1 calc R
N1 N -0.1877(2) 0.9099(2) 0.17305(11) 0.0377(6) Uani 1 1 d .
C11 C 0.1562(2) 0.5085(3) 0.13656(13) 0.0351(7) Uani 1 1 d .
C12 C 0.0651(2) 0.4422(3) 0.13180(13) 0.0368(8) Uani 1 1 d .
C13 C 0.0798(3) 0.3369(3) 0.12387(15) 0.0481(9) Uani 1 1 d .
H13 H 0.0180 0.2943 0.1200 0.058 Uiso 1 1 calc R
C14 C 0.1819(3) 0.2918(3) 0.12137(17) 0.0509(10) Uani 1 1 d .
C15 C 0.2702(3) 0.3558(3) 0.13002(15) 0.0458(9) Uani 1 1 d .
H15 H 0.3402 0.3264 0.1306 0.055 Uiso 1 1 calc R
C16 C 0.2606(2) 0.4616(3) 0.13795(14) 0.0381(8) Uani 1 1 d .
C17 C -0.0524(3) 0.4772(3) 0.13655(17) 0.0519(10) Uani 1 1 d .
H17A H -0.0755 0.5141 0.1039 0.078 Uiso 1 1 calc R
H17B H -0.0580 0.5226 0.1677 0.078 Uiso 1 1 calc R
H17C H -0.0986 0.4171 0.1411 0.078 Uiso 1 1 calc R
C18 C 0.1966(4) 0.1776(3) 0.1120(2) 0.0839(16) Uani 1 1 d .
H18A H 0.2736 0.1618 0.1108 0.126 Uiso 1 1 calc R
H18B H 0.1608 0.1582 0.0778 0.126 Uiso 1 1 calc R
H18C H 0.1649 0.1392 0.1413 0.126 Uiso 1 1 calc R
C19 C 0.3655(3) 0.5198(3) 0.15006(17) 0.0505(10) Uani 1 1 d .
H19A H 0.4203 0.4721 0.1643 0.076 Uiso 1 1 calc R
H19B H 0.3529 0.5735 0.1767 0.076 Uiso 1 1 calc R
H19C H 0.3904 0.5512 0.1170 0.076 Uiso 1 1 calc R
C21 C 0.2396(2) 0.6867(2) 0.08475(13) 0.0345(7) Uani 1 1 d .
C22 C 0.3348(2) 0.7463(2) 0.09313(14) 0.0393(8) Uani 1 1 d .
C23 C 0.4019(3) 0.7639(3) 0.04991(17) 0.0493(10) Uani 1 1 d .
H23 H 0.4658 0.8027 0.0561 0.059 Uiso 1 1 calc R
C24 C 0.3788(3) 0.7270(3) -0.00156(16) 0.0496(9) Uani 1 1 d .
C25 C 0.2826(3) 0.6728(3) -0.01000(15) 0.0452(9) Uani 1 1 d .
H25 H 0.2639 0.6493 -0.0452 0.054 Uiso 1 1 calc R
C26 C 0.2124(2) 0.6519(3) 0.03194(13) 0.0370(7) Uani 1 1 d .
C27 C 0.3687(3) 0.7928(3) 0.14729(17) 0.0575(11) Uani 1 1 d .
H27A H 0.3274 0.8555 0.1531 0.086 Uiso 1 1 calc R
H27B H 0.4457 0.8091 0.1476 0.086 Uiso 1 1 calc R
H27C H 0.3548 0.7435 0.1759 0.086 Uiso 1 1 calc R
C28 C 0.4558(3) 0.7452(4) -0.04722(18) 0.0758(14) Uani 1 1 d .
H28A H 0.5258 0.7677 -0.0323 0.114 Uiso 1 1 calc R
H28B H 0.4261 0.7982 -0.0713 0.114 Uiso 1 1 calc R
H28C H 0.4648 0.6813 -0.0673 0.114 Uiso 1 1 calc R
C29 C 0.1101(3) 0.5923(3) 0.01666(14) 0.0480(9) Uani 1 1 d .
H29A H 0.0948 0.5989 -0.0220 0.072 Uiso 1 1 calc R
H29B H 0.0497 0.6199 0.0364 0.072 Uiso 1 1 calc R
H29C H 0.1203 0.5198 0.0258 0.072 Uiso 1 1 calc R
B1 B -0.2350(3) 0.9925(3) 0.14577(16) 0.0365(9) Uani 1 1 d .
C31 C -0.3134(3) 1.0734(3) 0.17365(14) 0.0416(8) Uani 1 1 d .
F32 F -0.43739(18) 0.9439(2) 0.19689(11) 0.0719(7) Uani 1 1 d .
C32 C -0.4110(3) 1.0443(3) 0.19480(16) 0.0522(10) Uani 1 1 d .
F33 F -0.5788(2) 1.0819(3) 0.23460(12) 0.1142(12) Uani 1 1 d .
C33 C -0.4847(3) 1.1147(5) 0.21425(18) 0.0715(14) Uani 1 1 d .
F34 F -0.5327(3) 1.2865(3) 0.23136(13) 0.1237(13) Uani 1 1 d U
C34 C -0.4618(5) 1.2179(5) 0.21265(19) 0.0821(17) Uani 1 1 d .
F35 F -0.3436(3) 1.3523(2) 0.18950(14) 0.1227(13) Uani 1 1 d .
C35 C -0.3665(5) 1.2504(3) 0.1922(2) 0.0762(14) Uani 1 1 d .
F36 F -0.2038(2) 1.21470(18) 0.14983(11) 0.0738(7) Uani 1 1 d .
C36 C -0.2957(3) 1.1788(3) 0.17220(16) 0.0529(10) Uani 1 1 d .
C41 C -0.2207(2) 1.0112(2) 0.08267(14) 0.0371(8) Uani 1 1 d .
F42 F -0.04438(16) 1.08029(19) 0.09421(10) 0.0646(6) Uani 1 1 d .
C42 C -0.1300(3) 1.0548(3) 0.06061(15) 0.0423(8) Uani 1 1 d .
F43 F -0.02952(17) 1.11680(19) -0.01264(10) 0.0708(7) Uani 1 1 d .
C43 C -0.1208(3) 1.0739(3) 0.00655(16) 0.0481(9) Uani 1 1 d .
F44 F -0.1942(2) 1.06048(18) -0.08231(9) 0.0670(7) Uani 1 1 d .
C44 C -0.2036(3) 1.0469(3) -0.02877(15) 0.0471(9) Uani 1 1 d .
F45 F -0.37879(18) 0.97678(19) -0.04375(9) 0.0673(7) Uani 1 1 d .
C45 C -0.2970(3) 1.0033(3) -0.00903(15) 0.0465(9) Uani 1 1 d .
F46 F -0.39545(15) 0.94514(17) 0.06391(9) 0.0580(6) Uani 1 1 d .
C46 C -0.3033(2) 0.9870(3) 0.04558(15) 0.0398(8) Uani 1 1 d .
C51 C -0.2097(2) 0.7493(3) 0.11702(14) 0.0388(8) Uani 1 1 d .
C52 C -0.2869(3) 0.6971(3) 0.14674(17) 0.0566(10) Uani 1 1 d .
H52 H -0.2929 0.7112 0.1839 0.068 Uiso 1 1 calc R
C53 C -0.3546(3) 0.6247(4) 0.1218(2) 0.0744(14) Uani 1 1 d .
H53 H -0.4057 0.5892 0.1424 0.089 Uiso 1 1 calc R
C54 C -0.3483(3) 0.6039(4) 0.0675(2) 0.0772(15) Uani 1 1 d .
H54 H -0.3947 0.5545 0.0510 0.093 Uiso 1 1 calc R
C55 C -0.2739(3) 0.6556(4) 0.03750(18) 0.0658(12) Uani 1 1 d .
H55 H -0.2689 0.6414 0.0003 0.079 Uiso 1 1 calc R
C56 C -0.2060(3) 0.7287(3) 0.06202(15) 0.0497(9) Uani 1 1 d .
H56 H -0.1565 0.7651 0.0409 0.060 Uiso 1 1 calc R

loop_
_atom_site_aniso_label
_atom_site_aniso_U_11
_atom_site_aniso_U_22
_atom_site_aniso_U_33
_atom_site_aniso_U_23
_atom_site_aniso_U_13
_atom_site_aniso_U_12
P1 0.0311(4) 0.0356(4) 0.0363(5) -0.0027(4) -0.0006(3) -0.0004(4)
C1 0.0348(17) 0.0339(17) 0.0358(18) 0.0005(15) -0.0002(13) -0.0004(14)
C2 0.0351(17) 0.0350(17) 0.0360(18) -0.0009(15) 0.0011(14) 0.0003(14)
C3 0.0436(19) 0.046(2) 0.038(2) 0.0020(17) 0.0074(15) 0.0077(16)
C4 0.071(3) 0.078(3) 0.051(3) 0.013(2) -0.006(2) 0.006(2)
C5 0.046(2) 0.047(2) 0.054(2) -0.0066(19) 0.0013(17) 0.0015(17)
C6 0.0402(18) 0.0375(18) 0.0334(18) -0.0002(15) 0.0059(14) 0.0041(15)
C7 0.064(2) 0.059(2) 0.037(2) 0.0002(19) 0.0106(17) 0.017(2)
N1 0.0389(15) 0.0377(15) 0.0368(16) -0.0019(13) 0.0074(12) 0.0061(12)
C11 0.0359(17) 0.0356(17) 0.0338(18) 0.0026(15) 0.0005(13) -0.0008(14)
C12 0.0329(17) 0.0402(19) 0.0375(19) 0.0010(16) 0.0031(14) -0.0035(15)
C13 0.0399(19) 0.043(2) 0.061(2) -0.0044(19) 0.0038(17) -0.0088(17)
C14 0.050(2) 0.0349(19) 0.069(3) -0.0052(19) 0.0087(18) -0.0033(17)
C15 0.0379(18) 0.045(2) 0.055(2) 0.0020(19) 0.0055(16) 0.0067(16)
C16 0.0345(17) 0.0389(19) 0.041(2) 0.0048(16) 0.0036(14) 0.0003(15)
C17 0.0328(18) 0.044(2) 0.079(3) -0.001(2) 0.0026(17) -0.0032(16)
C18 0.066(3) 0.040(2) 0.146(5) -0.021(3) 0.016(3) -0.001(2)
C19 0.0329(18) 0.043(2) 0.075(3) 0.011(2) -0.0055(17) -0.0002(16)
C21 0.0303(16) 0.0308(17) 0.042(2) 0.0038(15) -0.0002(13) 0.0030(13)
C22 0.0340(17) 0.0325(17) 0.051(2) 0.0022(16) -0.0051(15) -0.0019(14)
C23 0.0326(18) 0.042(2) 0.074(3) 0.011(2) 0.0007(17) -0.0038(16)
C24 0.0373(19) 0.050(2) 0.062(3) 0.016(2) 0.0125(17) 0.0051(17)
C25 0.045(2) 0.049(2) 0.042(2) 0.0059(17) 0.0059(15) 0.0031(17)
C26 0.0336(16) 0.0363(18) 0.0412(19) 0.0021(16) 0.0009(14) 0.0023(14)
C27 0.048(2) 0.052(2) 0.071(3) -0.005(2) -0.0120(19) -0.0165(19)
C28 0.054(2) 0.101(4) 0.075(3) 0.022(3) 0.025(2) -0.003(2)
C29 0.046(2) 0.058(2) 0.040(2) -0.0081(18) 0.0020(16) -0.0110(18)
B1 0.0302(18) 0.036(2) 0.043(2) -0.0041(18) 0.0013(16) -0.0057(16)
C31 0.0411(19) 0.042(2) 0.041(2) -0.0054(17) -0.0022(15) 0.0088(16)
F32 0.0559(14) 0.0696(17) 0.0917(19) 0.0055(15) 0.0241(12) -0.0081(12)
C32 0.046(2) 0.056(2) 0.055(2) -0.001(2) 0.0079(17) 0.0100(19)
F33 0.0660(17) 0.178(3) 0.101(2) 0.000(2) 0.0364(16) 0.041(2)
C33 0.053(3) 0.109(4) 0.053(3) -0.007(3) 0.007(2) 0.032(3)
F34 0.135(2) 0.134(3) 0.101(2) -0.0317(19) -0.0028(18) 0.097(2)
C34 0.096(4) 0.092(4) 0.057(3) -0.020(3) -0.013(3) 0.064(3)
F35 0.187(3) 0.0426(16) 0.135(3) -0.0238(18) -0.036(2) 0.0358(19)
C35 0.110(4) 0.047(3) 0.070(3) -0.016(2) -0.025(3) 0.032(3)
F36 0.0784(17) 0.0474(14) 0.0944(19) 0.0003(13) -0.0144(14) -0.0145(12)
C36 0.060(2) 0.046(2) 0.052(2) -0.0078(19) -0.0099(19) 0.0053(19)
C41 0.0342(17) 0.0300(17) 0.048(2) -0.0002(16) 0.0059(14) 0.0019(14)
F42 0.0419(12) 0.0745(16) 0.0769(16) 0.0128(13) -0.0064(11) -0.0181(11)
C42 0.0343(18) 0.0402(19) 0.053(2) 0.0027(17) 0.0017(15) -0.0026(15)
F43 0.0562(14) 0.0711(16) 0.0869(18) 0.0268(14) 0.0267(12) -0.0033(12)
C43 0.043(2) 0.043(2) 0.060(3) 0.0155(19) 0.0163(18) 0.0049(17)
F44 0.0974(17) 0.0559(14) 0.0485(14) 0.0101(12) 0.0153(12) 0.0196(13)
C44 0.059(2) 0.040(2) 0.043(2) 0.0095(17) 0.0104(18) 0.0165(18)
F45 0.0698(15) 0.0700(16) 0.0607(15) -0.0063(13) -0.0194(12) 0.0022(12)
C45 0.052(2) 0.0385(19) 0.048(2) -0.0018(18) -0.0101(17) 0.0095(17)
F46 0.0381(11) 0.0648(14) 0.0710(15) 0.0035(12) 0.0017(10) -0.0144(10)
C46 0.0326(17) 0.0347(18) 0.052(2) 0.0025(17) 0.0017(15) -0.0010(15)
C51 0.0290(16) 0.0420(19) 0.045(2) -0.0019(16) -0.0010(14) 0.0064(14)
C52 0.040(2) 0.067(3) 0.063(3) -0.008(2) 0.0057(18) -0.0056(19)
C53 0.041(2) 0.081(3) 0.101(4) -0.007(3) 0.001(2) -0.013(2)
C54 0.049(2) 0.071(3) 0.110(4) -0.024(3) -0.024(3) -0.001(2)
C55 0.057(3) 0.075(3) 0.064(3) -0.023(3) -0.020(2) 0.014(2)
C56 0.049(2) 0.056(2) 0.044(2) -0.0047(19) -0.0053(16) 0.0119(18)

loop_
_atom_type_symbol
_atom_type_description
_atom_type_scat_dispersion_real
_atom_type_scat_dispersion_imag
_atom_type_scat_source
C C 0.0033 0.0016 'International Tables Vol C Tables 4.2.6.8 and 6.1.1.4'
H H 0.0000 0.0000 'International Tables Vol C Tables 4.2.6.8 and 6.1.1.4'
B B 0.0013 0.0007 'International Tables Vol C Tables 4.2.6.8 and 6.1.1.4'
N N 0.0061 0.0033 'International Tables Vol C Tables 4.2.6.8 and 6.1.1.4'
F F 0.0171 0.0103 'International Tables Vol C Tables 4.2.6.8 and 6.1.1.4'
P P 0.1023 0.0942 'International Tables Vol C Tables 4.2.6.8 and 6.1.1.4'

loop_
_geom_angle_atom_site_label_1
_geom_angle_atom_site_label_2
_geom_angle_atom_site_label_3
_geom_angle
C21 P1 C11 99.40(14)
C21 P1 C1 98.86(14)
C11 P1 C1 112.23(14)
C2 C1 P1 116.2(2)
C2 C1 H1A 108.2
P1 C1 H1A 108.2
C2 C1 H1B 108.2
P1 C1 H1B 108.2
H1A C1 H1B 107.4
C3 C2 C5 112.5(3)
C3 C2 C1 107.9(3)
C5 C2 C1 109.0(3)
C3 C2 C6 113.9(3)
C5 C2 C6 109.1(3)
C1 C2 C6 104.1(2)
C4 C3 C2 126.9(4)
C4 C3 H3 116.5
C2 C3 H3 116.5
C3 C4 H4A 120.0
C3 C4 H4B 120.0
H4A C4 H4B 120.0
C2 C5 H5A 109.5
C2 C5 H5B 109.5
H5A C5 H5B 109.5
C2 C5 H5C 109.5
H5A C5 H5C 109.5
H5B C5 H5C 109.5
N1 C6 C51 111.7(2)
N1 C6 C2 115.6(3)
C51 C6 C2 115.4(3)
N1 C6 H6 104.1
C51 C6 H6 104.1
C2 C6 H6 104.1
N1 C7 H7A 109.5
N1 C7 H7B 109.5
H7A C7 H7B 109.5
N1 C7 H7C 109.5
H7A C7 H7C 109.5
H7B C7 H7C 109.5
B1 N1 C7 121.3(3)
B1 N1 C6 119.8(3)
C7 N1 C6 118.5(3)
C12 C11 C16 117.3(3)
C12 C11 P1 129.5(2)
C16 C11 P1 113.1(2)
C13 C12 C11 120.0(3)
C13 C12 C17 115.5(3)
C11 C12 C17 124.5(3)
C12 C13 C14 122.7(3)
C12 C13 H13 118.7
C14 C13 H13 118.7
C15 C14 C13 116.9(3)
C15 C14 C18 120.9(3)
C13 C14 C18 122.1(3)
C14 C15 C16 122.9(3)
C14 C15 H15 118.5
C16 C15 H15 118.5
C15 C16 C11 119.9(3)
C15 C16 C19 116.2(3)
C11 C16 C19 123.9(3)
C12 C17 H17A 109.5
C12 C17 H17B 109.5
H17A C17 H17B 109.5
C12 C17 H17C 109.5
H17A C17 H17C 109.5
H17B C17 H17C 109.5
C14 C18 H18A 109.5
C14 C18 H18B 109.5
H18A C18 H18B 109.5
C14 C18 H18C 109.5
H18A C18 H18C 109.5
H18B C18 H18C 109.5
C16 C19 H19A 109.5
C16 C19 H19B 109.5
H19A C19 H19B 109.5
C16 C19 H19C 109.5
H19A C19 H19C 109.5
H19B C19 H19C 109.5
C26 C21 C22 118.7(3)
C26 C21 P1 123.6(2)
C22 C21 P1 117.6(2)
C23 C22 C21 119.3(3)
C23 C22 C27 117.4(3)
C21 C22 C27 123.3(3)
C24 C23 C22 122.8(3)
C24 C23 H23 118.6
C22 C23 H23 118.6
C23 C24 C25 117.5(3)
C23 C24 C28 121.2(4)
C25 C24 C28 121.3(4)
C24 C25 C26 122.2(3)
C24 C25 H25 118.9
C26 C25 H25 118.9
C25 C26 C21 119.4(3)
C25 C26 C29 116.4(3)
C21 C26 C29 124.2(3)
C22 C27 H27A 109.5
C22 C27 H27B 109.5
H27A C27 H27B 109.5
C22 C27 H27C 109.5
H27A C27 H27C 109.5
H27B C27 H27C 109.5
C24 C28 H28A 109.5
C24 C28 H28B 109.5
H28A C28 H28B 109.5
C24 C28 H28C 109.5
H28A C28 H28C 109.5
H28B C28 H28C 109.5
C26 C29 H29A 109.5
C26 C29 H29B 109.5
H29A C29 H29B 109.5
C26 C29 H29C 109.5
H29A C29 H29C 109.5
H29B C29 H29C 109.5
N1 B1 C41 122.4(3)
N1 B1 C31 123.2(3)
C41 B1 C31 114.3(3)
C32 C31 C36 114.9(3)
C32 C31 B1 122.1(3)
C36 C31 B1 122.5(3)
F32 C32 C31 119.7(3)
F32 C32 C33 117.5(4)
C31 C32 C33 122.8(4)
F33 C33 C34 120.0(4)
F33 C33 C32 120.4(5)
C34 C33 C32 119.7(5)
F34 C34 C35 120.3(6)
F34 C34 C33 120.0(6)
C35 C34 C33 119.6(4)
F35 C35 C34 120.3(5)
F35 C35 C36 120.2(5)
C34 C35 C36 119.4(5)
F36 C36 C35 117.6(4)
F36 C36 C31 118.8(3)
C35 C36 C31 123.5(4)
C42 C41 C46 114.7(3)
C42 C41 B1 124.5(3)
C46 C41 B1 120.7(3)
F42 C42 C43 117.7(3)
F42 C42 C41 118.6(3)
C43 C42 C41 123.7(3)
F43 C43 C44 119.5(3)
F43 C43 C42 120.9(3)
C44 C43 C42 119.6(3)
F44 C44 C43 120.5(3)
F44 C44 C45 120.0(3)
C43 C44 C45 119.4(3)
F45 C45 C46 121.5(3)
F45 C45 C44 119.5(3)
C46 C45 C44 119.0(3)
F46 C46 C45 117.9(3)
F46 C46 C41 118.5(3)
C45 C46 C41 123.6(3)
C56 C51 C52 117.9(3)
C56 C51 C6 118.8(3)
C52 C51 C6 123.3(3)
C53 C52 C51 120.3(4)
C53 C52 H52 119.9
C51 C52 H52 119.9
C54 C53 C52 120.9(4)
C54 C53 H53 119.6
C52 C53 H53 119.6
C55 C54 C53 119.6(4)
C55 C54 H54 120.2
C53 C54 H54 120.2
C54 C55 C56 120.0(4)
C54 C55 H55 120.0
C56 C55 H55 120.0
C51 C56 C55 121.3(4)
C51 C56 H56 119.4
C55 C56 H56 119.4

loop_
_geom_bond_atom_site_label_1
_geom_bond_atom_site_label_2
_geom_bond_distance
P1 C21 1.861(3)
P1 C11 1.863(3)
P1 C1 1.873(3)
C1 C2 1.564(4)
C1 H1A 0.9800
C1 H1B 0.9800
C2 C3 1.515(5)
C2 C5 1.529(4)
C2 C6 1.575(4)
C3 C4 1.305(5)
C3 H3 0.9400
C4 H4A 0.9400
C4 H4B 0.9400
C5 H5A 0.9700
C5 H5B 0.9700
C5 H5C 0.9700
C6 N1 1.506(4)
C6 C51 1.518(4)
C6 H6 0.9900
C7 N1 1.474(4)
C7 H7A 0.9700
C7 H7B 0.9700
C7 H7C 0.9700
N1 B1 1.379(5)
C11 C12 1.411(4)
C11 C16 1.419(4)
C12 C13 1.387(5)
C12 C17 1.522(4)
C13 C14 1.388(5)
C13 H13 0.9400
C14 C15 1.375(5)
C14 C18 1.505(5)
C15 C16 1.386(5)
C15 H15 0.9400
C16 C19 1.514(4)
C17 H17A 0.9700
C17 H17B 0.9700
C17 H17C 0.9700
C18 H18A 0.9700
C18 H18B 0.9700
C18 H18C 0.9700
C19 H19A 0.9700
C19 H19B 0.9700
C19 H19C 0.9700
C21 C26 1.407(4)
C21 C22 1.411(4)
C22 C23 1.389(5)
C22 C27 1.510(5)
C23 C24 1.376(5)
C23 H23 0.9400
C24 C25 1.385(5)
C24 C28 1.514(5)
C25 C26 1.396(4)
C25 H25 0.9400
C26 C29 1.512(4)
C27 H27A 0.9700
C27 H27B 0.9700
C27 H27C 0.9700
C28 H28A 0.9700
C28 H28B 0.9700
C28 H28C 0.9700
C29 H29A 0.9700
C29 H29B 0.9700
C29 H29C 0.9700
B1 C41 1.590(5)
B1 C31 1.594(5)
C31 C32 1.377(5)
C31 C36 1.378(5)
F32 C32 1.337(4)
C32 C33 1.381(5)
F33 C33 1.345(5)
C33 C34 1.363(7)
F34 C34 1.337(5)
C34 C35 1.358(7)
F35 C35 1.348(5)
C35 C36 1.372(6)
F36 C36 1.356(5)
C41 C42 1.378(4)
C41 C46 1.380(5)
F42 C42 1.358(4)
C42 C43 1.364(5)
F43 C43 1.352(4)
C43 C44 1.363(5)
F44 C44 1.341(4)
C44 C45 1.383(5)
F45 C45 1.343(4)
C45 C46 1.368(5)
F46 C46 1.348(4)
C51 C56 1.384(5)
C51 C52 1.393(5)
C52 C53 1.382(6)
C52 H52 0.9400
C53 C54 1.370(6)
C53 H53 0.9400
C54 C55 1.370(6)
C54 H54 0.9400
C55 C56 1.386(5)
C55 H55 0.9400
C56 H56 0.9400

loop_
_geom_torsion_atom_site_label_1
_geom_torsion_atom_site_label_2
_geom_torsion_atom_site_label_3
_geom_torsion_atom_site_label_4
_geom_torsion
C21 P1 C1 C2 -135.0(2)
C11 P1 C1 C2 121.0(2)
P1 C1 C2 C3 -61.7(3)
P1 C1 C2 C5 60.8(3)
P1 C1 C2 C6 177.1(2)
C5 C2 C3 C4 -23.6(5)
C1 C2 C3 C4 96.6(4)
C6 C2 C3 C4 -148.4(4)
C3 C2 C6 N1 74.3(4)
C5 C2 C6 N1 -52.3(4)
C1 C2 C6 N1 -168.5(3)
C3 C2 C6 C51 -58.6(4)
C5 C2 C6 C51 174.8(3)
C1 C2 C6 C51 58.6(3)
C51 C6 N1 B1 -81.2(4)
C2 C6 N1 B1 144.2(3)
C51 C6 N1 C7 92.1(3)
C2 C6 N1 C7 -42.5(4)
C21 P1 C11 C12 -122.2(3)
C1 P1 C11 C12 -18.6(4)
C21 P1 C11 C16 61.5(3)
C1 P1 C11 C16 165.2(2)
C16 C11 C12 C13 -5.7(5)
P1 C11 C12 C13 178.2(3)
C16 C11 C12 C17 172.2(3)
P1 C11 C12 C17 -3.9(5)
C11 C12 C13 C14 1.3(6)
C17 C12 C13 C14 -176.8(4)
C12 C13 C14 C15 3.4(6)
C12 C13 C14 C18 -179.2(4)
C13 C14 C15 C16 -3.6(6)
C18 C14 C15 C16 178.9(4)
C14 C15 C16 C11 -0.9(6)
C14 C15 C16 C19 176.7(4)
C12 C11 C16 C15 5.5(5)
P1 C11 C16 C15 -177.8(3)
C12 C11 C16 C19 -171.9(3)
P1 C11 C16 C19 4.9(4)
C11 P1 C21 C26 50.5(3)
C1 P1 C21 C26 -64.0(3)
C11 P1 C21 C22 -125.6(3)
C1 P1 C21 C22 120.0(3)
C26 C21 C22 C23 -3.6(5)
P1 C21 C22 C23 172.7(3)
C26 C21 C22 C27 176.5(3)
P1 C21 C22 C27 -7.2(4)
C21 C22 C23 C24 1.1(5)
C27 C22 C23 C24 -179.0(3)
C22 C23 C24 C25 1.9(5)
C22 C23 C24 C28 -178.1(4)
C23 C24 C25 C26 -2.5(5)
C28 C24 C25 C26 177.6(4)
C24 C25 C26 C21 0.0(5)
C24 C25 C26 C29 179.7(3)
C22 C21 C26 C25 3.0(5)
P1 C21 C26 C25 -173.0(3)
C22 C21 C26 C29 -176.7(3)
P1 C21 C26 C29 7.3(5)
C7 N1 B1 C41 -179.9(3)
C6 N1 B1 C41 -6.8(5)
C7 N1 B1 C31 -3.3(5)
C6 N1 B1 C31 169.8(3)
N1 B1 C31 C32 -62.3(5)
C41 B1 C31 C32 114.5(4)
N1 B1 C31 C36 126.2(4)
C41 B1 C31 C36 -57.0(4)
C36 C31 C32 F32 178.4(4)
B1 C31 C32 F32 6.4(6)
C36 C31 C32 C33 -1.4(6)
B1 C31 C32 C33 -173.5(4)
F32 C32 C33 F33 0.3(6)
C31 C32 C33 F33 -179.9(4)
F32 C32 C33 C34 -179.5(4)
C31 C32 C33 C34 0.3(7)
F33 C33 C34 F34 0.1(7)
C32 C33 C34 F34 180.0(4)
F33 C33 C34 C35 179.8(4)
C32 C33 C34 C35 -0.3(7)
F34 C34 C35 F35 -1.4(7)
C33 C34 C35 F35 178.9(4)
F34 C34 C35 C36 -178.8(4)
C33 C34 C35 C36 1.5(7)
F35 C35 C36 F36 -0.4(6)
C34 C35 C36 F36 177.0(4)
F35 C35 C36 C31 179.8(4)
C34 C35 C36 C31 -2.8(7)
C32 C31 C36 F36 -177.2(3)
B1 C31 C36 F36 -5.1(5)
C32 C31 C36 C35 2.7(6)
B1 C31 C36 C35 174.7(4)
N1 B1 C41 C42 -79.4(5)
C31 B1 C41 C42 103.8(4)
N1 B1 C41 C46 103.1(4)
C31 B1 C41 C46 -73.7(4)
C46 C41 C42 F42 -179.5(3)
B1 C41 C42 F42 2.8(5)
C46 C41 C42 C43 0.3(5)
B1 C41 C42 C43 -177.3(3)
F42 C42 C43 F43 0.0(5)
C41 C42 C43 F43 -179.9(3)
F42 C42 C43 C44 178.2(3)
C41 C42 C43 C44 -1.7(6)
F43 C43 C44 F44 1.4(5)
C42 C43 C44 F44 -176.8(3)
F43 C43 C44 C45 -179.8(3)
C42 C43 C44 C45 2.0(5)
F44 C44 C45 F45 -1.4(5)
C43 C44 C45 F45 179.8(3)
F44 C44 C45 C46 177.9(3)
C43 C44 C45 C46 -0.9(5)
F45 C45 C46 F46 -1.2(5)
C44 C45 C46 F46 179.5(3)
F45 C45 C46 C41 178.7(3)
C44 C45 C46 C41 -0.5(5)
C42 C41 C46 F46 -179.2(3)
B1 C41 C46 F46 -1.5(5)
C42 C41 C46 C45 0.8(5)
B1 C41 C46 C45 178.5(3)
N1 C6 C51 C56 126.9(3)
C2 C6 C51 C56 -98.4(4)
N1 C6 C51 C52 -52.9(4)
C2 C6 C51 C52 81.8(4)
C56 C51 C52 C53 2.2(6)
C6 C51 C52 C53 -178.0(3)
C51 C52 C53 C54 -0.9(7)
C52 C53 C54 C55 0.0(7)
C53 C54 C55 C56 -0.4(7)
C52 C51 C56 C55 -2.5(5)
C6 C51 C56 C55 177.6(3)
C54 C55 C56 C51 1.7(6)
